data_2207268
loop_
_publ_author_name
'Shi, Jing Min'
'Zhang, Feng Xia'
'Wu, Chang Ju'
'Liu, Lian Dong'

_publ_section_title
;
 Dibromobis(4-methoxypyridine <i>N</i>-oxide-\k<i>O</i>)zinc(II)
;
_journal_coeditor_code IS6132
_journal_issue 11
_journal_name_full 'Acta Crystallographica Section E'
_journal_page_first m2262
_journal_page_last m2263
_journal_paper_doi 10.1107/S1600536805031922
_journal_volume 61
_journal_year 2005
_chemical_formula_iupac '[Zn Br2 (C6 H7 N O2)2]'
_chemical_formula_moiety 'C12 H14 Br2 N2 O4 Zn'
_chemical_formula_sum 'C12 H14 Br2 N2 O4 Zn'
_chemical_formula_weight 475.44
_chemical_name_systematic
;
Dibromobis(4-methoxypyridine N-oxide-\kO)zinc(II)
;
_space_group_IT_number 2
_symmetry_cell_setting triclinic
_symmetry_space_group_name_Hall '-P 1'
_symmetry_space_group_name_H-M 'P -1'
_atom_sites_solution_hydrogens geom
_atom_sites_solution_primary direct
_atom_sites_solution_secondary difmap
_audit_creation_method SHELXTL
_cell_angle_alpha 78.294(3)
_cell_angle_beta 76.293(3)
_cell_angle_gamma 83.317(4)
_cell_formula_units_Z 2
_cell_length_a 7.1783(18)
_cell_length_b 8.501(2)
_cell_length_c 14.108(3)
_cell_measurement_reflns_used 1347
_cell_measurement_temperature 298(2)
_cell_measurement_theta_max 23.768
_cell_measurement_theta_min 2.453
_cell_volume 816.9(3)
_computing_cell_refinement 'SAINT (Bruker, 1997)'
_computing_data_collection 'SMART (Bruker, 1997)'
_computing_data_reduction SAINT
_computing_molecular_graphics 'SHELXTL (Bruker, 2000)'
_computing_publication_material SHELXTL
_computing_structure_refinement 'SHELXL97 (Sheldrick, 1997)'
_computing_structure_solution 'SHELXS97 (Sheldrick, 1997)'
_diffrn_ambient_temperature 298(2)
_diffrn_measured_fraction_theta_full 0.978
_diffrn_measured_fraction_theta_max 0.978
_diffrn_measurement_device_type 'Bruker SMART CCD area-detector'
_diffrn_measurement_method '\f and \w'
_diffrn_radiation_monochromator graphite
_diffrn_radiation_source 'fine-focus sealed tube'
_diffrn_radiation_type MoK\a
_diffrn_radiation_wavelength 0.71073
_diffrn_reflns_av_R_equivalents 0.0208
_diffrn_reflns_av_sigmaI/netI 0.0482
_diffrn_reflns_limit_h_max 8
_diffrn_reflns_limit_h_min -8
_diffrn_reflns_limit_k_max 6
_diffrn_reflns_limit_k_min -10
_diffrn_reflns_limit_l_max 16
_diffrn_reflns_limit_l_min -16
_diffrn_reflns_number 4287
_diffrn_reflns_theta_full 25.10
_diffrn_reflns_theta_max 25.10
_diffrn_reflns_theta_min 1.51
_diffrn_standards_number 0
_exptl_absorpt_coefficient_mu 6.409
_exptl_absorpt_correction_T_max 0.527
_exptl_absorpt_correction_T_min 0.298
_exptl_absorpt_correction_type multi-scan
_exptl_absorpt_process_details '(SADABS; Sheldrick, 1996)'
_exptl_crystal_colour colorless
_exptl_crystal_density_diffrn 1.933
_exptl_crystal_density_method 'not measured'
_exptl_crystal_description prism
_exptl_crystal_F_000 464
_exptl_crystal_size_max 0.23
_exptl_crystal_size_mid 0.15
_exptl_crystal_size_min 0.10
_refine_diff_density_max 0.624
_refine_diff_density_min -0.406
_refine_ls_extinction_method none
_refine_ls_goodness_of_fit_ref 0.991
_refine_ls_hydrogen_treatment constr
_refine_ls_matrix_type full
_refine_ls_number_parameters 192
_refine_ls_number_reflns 2846
_refine_ls_number_restraints 0
_refine_ls_restrained_S_all 0.991
_refine_ls_R_factor_all 0.0590
_refine_ls_R_factor_gt 0.0405
_refine_ls_shift/su_max 0.000
_refine_ls_shift/su_mean 0.000
_refine_ls_structure_factor_coef Fsqd
_refine_ls_weighting_details 'calc w = 1/[\s^2^(Fo^2^)+(0.0532P)^2^] where P = (Fo^2^+2Fc^2^)/3'
_refine_ls_weighting_scheme calc
_refine_ls_wR_factor_gt 0.0951
_refine_ls_wR_factor_ref 0.1022
_reflns_number_gt 2115
_reflns_number_total 2846
_reflns_threshold_expression I>2\s(I)
_cod_data_source_file is6132.cif
_cod_data_source_block I
_cod_depositor_comments
;
The following automatic conversions were performed:
'_symmetry_cell_setting' value 'Triclinic' changed to 'triclinic'
according to '/home/saulius/struct/CIF-dictionaries/cif_core.dic'
dictionary named 'cif_core.dic' version 2.4.1 from
2010-06-29.

'_geom_bond_publ_flag' value 'Y' changed to 'y' according to
'/home/saulius/struct/CIF-dictionaries/cif_core.dic' dictionary named
'cif_core.dic' version 2.4.1 from 2010-06-29 (4
times).

'_geom_angle_publ_flag' value 'Y' changed to 'y' according to
'/home/saulius/struct/CIF-dictionaries/cif_core.dic' dictionary named
'cif_core.dic' version 2.4.1 from 2010-06-29 (6 times).

Automatic conversion script
Id: cif_fix_enum 1527 2010-12-29 10:47:43Z saulius 

The following automatic conversions were performed:

'_symmetry_cell_setting' value 'Triclinic' changed to 'triclinic'
according to /home/saulius/struct/CIF-dictionaries/cif_core.dic
dictionary named 'cif_core.dic' version 2.4.1 from
2010-06-29.

'_geom_bond_publ_flag' value 'Y' changed to 'y'
according to /home/saulius/struct/CIF-dictionaries/cif_core.dic
dictionary named 'cif_core.dic' version 2.4.1 from 2010-06-29 (4
times).

'_geom_angle_publ_flag' value 'Y' changed to 'y' according
to /home/saulius/struct/CIF-dictionaries/cif_core.dic dictionary
named 'cif_core.dic' version 2.4.1 from 2010-06-29 (6 times).

Automatic conversion script
Id: cif_fix_values 1715 2011-07-08 13:25:40Z adriana 
;
_cod_database_code 2207268
_cod_database_fobs_code 2207268

loop_
_symmetry_equiv_pos_as_xyz
'x, y, z'
'-x, -y, -z'

loop_
_atom_site_label
_atom_site_fract_x
_atom_site_fract_y
_atom_site_fract_z
_atom_site_U_iso_or_equiv
_atom_site_adp_type
_atom_site_calc_flag
_atom_site_refinement_flags
_atom_site_occupancy
_atom_site_type_symbol
C6 1.3089(8) 0.8855(7) -0.0288(5) 0.0739(17) Uani d . 1 C
H12A 1.2543 0.9502 0.0208 0.111 Uiso calc R 1 H
H14B 1.4099 0.9402 -0.0771 0.111 Uiso calc R 1 H
H13C 1.3604 0.7838 0.0020 0.111 Uiso calc R 1 H
C2 0.9867(7) 0.7225(6) 0.0813(3) 0.0484(12) Uani d . 1 C
H3 1.0681 0.7482 0.1174 0.058 Uiso calc R 1 H
Zn1 0.40254(8) 0.55518(7) 0.25448(4) 0.04845(19) Uani d . 1 Zn
Br1 0.14091(8) 0.39743(7) 0.29641(4) 0.0645(2) Uani d . 1 Br
Br2 0.36446(9) 0.83808(7) 0.23608(4) 0.0668(2) Uani d . 1 Br
O3 0.5730(5) 0.4867(4) 0.3494(2) 0.0528(9) Uani d . 1 O
N1 0.6291(5) 0.3296(5) 0.3754(3) 0.0453(10) Uani d . 1 N
O2 0.5646(5) 0.5056(4) 0.1244(2) 0.0532(9) Uani d . 1 O
N2 0.7147(6) 0.5947(5) 0.0782(3) 0.0432(9) Uani d . 1 N
O1 1.1663(5) 0.8599(5) -0.0755(2) 0.0640(10) Uani d . 1 O
C10 0.7196(8) 0.1244(7) 0.4975(4) 0.0606(14) Uani d . 1 C
H8 0.7384 0.0909 0.5618 0.073 Uiso calc R 1 H
O4 0.8102(6) -0.1356(5) 0.4695(3) 0.0773(12) Uani d . 1 O
C5 0.7455(7) 0.6404(6) -0.0205(3) 0.0464(12) Uani d . 1 C
H1 0.6631 0.6115 -0.0550 0.056 Uiso calc R 1 H
C8 0.7238(8) 0.0706(7) 0.3380(4) 0.0553(13) Uani d . 1 C
H6 0.7452 0.0010 0.2928 0.066 Uiso calc R 1 H
C4 0.8955(8) 0.7283(6) -0.0704(3) 0.0536(13) Uani d . 1 C
H2 0.9152 0.7593 -0.1389 0.064 Uiso calc R 1 H
C3 1.0207(7) 0.7730(6) -0.0205(3) 0.0455(12) Uani d . 1 C
C11 0.6590(7) 0.2790(7) 0.4676(3) 0.0502(13) Uani d . 1 C
H7 0.6377 0.3511 0.5112 0.060 Uiso calc R 1 H
C9 0.7542(7) 0.0152(6) 0.4333(4) 0.0509(12) Uani d . 1 C
C7 0.6628(7) 0.2269(6) 0.3115(3) 0.0529(13) Uani d . 1 C
H5 0.6438 0.2639 0.2476 0.064 Uiso calc R 1 H
C1 0.8322(7) 0.6343(6) 0.1284(3) 0.0493(12) Uani d . 1 C
H4 0.8088 0.6014 0.1969 0.059 Uiso calc R 1 H
C12 0.8486(9) -0.2517(8) 0.4080(5) 0.0825(19) Uani d . 1 C
H10A 0.7321 -0.2694 0.3909 0.124 Uiso calc R 1 H
H9B 0.8987 -0.3508 0.4425 0.124 Uiso calc R 1 H
H11C 0.9414 -0.2144 0.3487 0.124 Uiso calc R 1 H

loop_
_atom_site_aniso_label
_atom_site_aniso_U_11
_atom_site_aniso_U_22
_atom_site_aniso_U_33
_atom_site_aniso_U_12
_atom_site_aniso_U_13
_atom_site_aniso_U_23
C6 0.060(4) 0.075(4) 0.083(4) -0.021(3) -0.013(3) 0.000(3)
C2 0.048(3) 0.058(3) 0.044(3) -0.001(2) -0.014(2) -0.018(2)
Zn1 0.0524(4) 0.0574(4) 0.0384(3) -0.0110(3) -0.0128(2) -0.0079(3)
Br1 0.0627(4) 0.0792(4) 0.0543(3) -0.0270(3) -0.0129(3) -0.0064(3)
Br2 0.0904(5) 0.0563(4) 0.0546(3) -0.0133(3) -0.0154(3) -0.0082(3)
O3 0.064(2) 0.052(2) 0.0500(19) -0.0052(17) -0.0255(17) -0.0111(16)
N1 0.047(2) 0.052(3) 0.039(2) -0.0103(19) -0.0126(18) -0.0068(19)
O2 0.059(2) 0.065(2) 0.0391(17) -0.0200(18) -0.0063(15) -0.0131(16)
N2 0.046(2) 0.049(2) 0.038(2) -0.0011(19) -0.0117(18) -0.0131(18)
O1 0.068(2) 0.074(3) 0.048(2) -0.022(2) -0.0081(18) -0.0034(18)
C10 0.072(4) 0.068(4) 0.043(3) -0.007(3) -0.018(3) -0.006(3)
O4 0.099(3) 0.056(3) 0.080(3) 0.007(2) -0.032(2) -0.013(2)
C5 0.052(3) 0.055(3) 0.038(2) -0.006(2) -0.012(2) -0.018(2)
C8 0.067(4) 0.057(4) 0.048(3) -0.012(3) -0.014(3) -0.020(3)
C4 0.066(3) 0.062(4) 0.033(2) -0.008(3) -0.007(2) -0.010(2)
C3 0.052(3) 0.044(3) 0.040(3) -0.001(2) -0.010(2) -0.009(2)
C11 0.057(3) 0.060(4) 0.039(3) -0.011(3) -0.014(2) -0.015(2)
C9 0.048(3) 0.054(3) 0.052(3) -0.004(2) -0.012(2) -0.009(3)
C7 0.068(4) 0.057(4) 0.037(3) -0.011(3) -0.017(2) -0.008(2)
C1 0.053(3) 0.061(3) 0.036(2) -0.002(3) -0.015(2) -0.009(2)
C12 0.080(4) 0.063(4) 0.104(5) 0.001(3) -0.011(4) -0.028(4)

loop_
_atom_type_symbol
_atom_type_description
_atom_type_scat_dispersion_real
_atom_type_scat_dispersion_imag
_atom_type_scat_source
C C 0.0033 0.0016 'International Tables Vol C Tables 4.2.6.8 and 6.1.1.4'
H H 0.0000 0.0000 'International Tables Vol C Tables 4.2.6.8 and 6.1.1.4'
N N 0.0061 0.0033 'International Tables Vol C Tables 4.2.6.8 and 6.1.1.4'
O O 0.0106 0.0060 'International Tables Vol C Tables 4.2.6.8 and 6.1.1.4'
Zn Zn 0.2839 1.4301 'International Tables Vol C Tables 4.2.6.8 and 6.1.1.4'
Br Br -0.2901 2.4595 'International Tables Vol C Tables 4.2.6.8 and 6.1.1.4'

loop_
_geom_angle_atom_site_label_1
_geom_angle_atom_site_label_2
_geom_angle_atom_site_label_3
_geom_angle
_geom_angle_publ_flag
O1 C6 H12A 109.5 ?
O1 C6 H14B 109.5 ?
H12A C6 H14B 109.5 ?
O1 C6 H13C 109.5 ?
H12A C6 H13C 109.5 ?
H14B C6 H13C 109.5 ?
C1 C2 C3 119.4(5) ?
C1 C2 H3 120.3 ?
C3 C2 H3 120.3 ?
O3 Zn1 O2 104.29(14) y
O3 Zn1 Br1 110.95(10) y
O2 Zn1 Br1 106.89(10) y
O3 Zn1 Br2 104.88(10) y
O2 Zn1 Br2 106.35(10) y
Br1 Zn1 Br2 122.08(3) y
N1 O3 Zn1 120.9(3) ?
C7 N1 C11 120.0(4) ?
C7 N1 O3 122.3(4) ?
C11 N1 O3 117.7(4) ?
N2 O2 Zn1 118.7(2) ?
C1 N2 C5 120.4(4) ?
C1 N2 O2 121.4(4) ?
C5 N2 O2 118.2(4) ?
C3 O1 C6 117.7(4) ?
C11 C10 C9 120.6(5) ?
C11 C10 H8 119.7 ?
C9 C10 H8 119.7 ?
C9 O4 C12 119.4(5) ?
N2 C5 C4 120.5(5) ?
N2 C5 H1 119.8 ?
C4 C5 H1 119.8 ?
C7 C8 C9 119.4(5) ?
C7 C8 H6 120.3 ?
C9 C8 H6 120.3 ?
C5 C4 C3 120.8(4) ?
C5 C4 H2 119.6 ?
C3 C4 H2 119.6 ?
O1 C3 C2 125.4(5) ?
O1 C3 C4 117.1(4) ?
C2 C3 C4 117.4(5) ?
N1 C11 C10 120.7(5) ?
N1 C11 H7 119.7 ?
C10 C11 H7 119.7 ?
O4 C9 C10 116.7(5) ?
O4 C9 C8 125.6(5) ?
C10 C9 C8 117.7(5) ?
N1 C7 C8 121.6(4) ?
N1 C7 H5 119.2 ?
C8 C7 H5 119.2 ?
N2 C1 C2 121.4(4) ?
N2 C1 H4 119.3 ?
C2 C1 H4 119.3 ?
O4 C12 H10A 109.5 ?
O4 C12 H9B 109.5 ?
H10A C12 H9B 109.5 ?
O4 C12 H11C 109.5 ?
H10A C12 H11C 109.5 ?
H9B C12 H11C 109.5 ?

loop_
_geom_bond_atom_site_label_1
_geom_bond_atom_site_label_2
_geom_bond_distance
_geom_bond_publ_flag
C6 O1 1.400(7) ?
C6 H12A 0.9600 ?
C6 H14B 0.9600 ?
C6 H13C 0.9600 ?
C2 C1 1.370(7) ?
C2 C3 1.384(6) ?
C2 H3 0.9300 ?
Zn1 O3 1.980(3) y
Zn1 O2 2.022(3) y
Zn1 Br1 2.3267(9) y
Zn1 Br2 2.3565(10) y
O3 N1 1.352(5) ?
N1 C7 1.341(6) ?
N1 C11 1.343(6) ?
O2 N2 1.348(5) ?
N2 C1 1.331(6) ?
N2 C5 1.339(5) ?
O1 C3 1.343(6) ?
C10 C11 1.350(7) ?
C10 C9 1.388(7) ?
C10 H8 0.9300 ?
O4 C9 1.333(6) ?
O4 C12 1.405(7) ?
C5 C4 1.352(7) ?
C5 H1 0.9300 ?
C8 C7 1.356(7) ?
C8 C9 1.392(7) ?
C8 H6 0.9300 ?
C4 C3 1.391(7) ?
C4 H2 0.9300 ?
C11 H7 0.9300 ?
C7 H5 0.9300 ?
C1 H4 0.9300 ?
C12 H10A 0.9600 ?
C12 H9B 0.9600 ?
C12 H11C 0.9600 ?

loop_
_geom_torsion_atom_site_label_1
_geom_torsion_atom_site_label_2
_geom_torsion_atom_site_label_3
_geom_torsion_atom_site_label_4
_geom_torsion
O2 Zn1 O3 N1 -66.8(3)
Br1 Zn1 O3 N1 47.9(3)
Br2 Zn1 O3 N1 -178.4(3)
Zn1 O3 N1 C7 34.7(5)
Zn1 O3 N1 C11 -148.1(3)
O3 Zn1 O2 N2 -69.6(3)
Br1 Zn1 O2 N2 172.8(3)
Br2 Zn1 O2 N2 41.0(3)
Zn1 O2 N2 C1 42.6(5)
Zn1 O2 N2 C5 -138.6(3)
C1 N2 C5 C4 -0.4(7)
O2 N2 C5 C4 -179.3(4)
N2 C5 C4 C3 0.0(7)
C6 O1 C3 C2 8.2(7)
C6 O1 C3 C4 -170.8(5)
C1 C2 C3 O1 179.9(4)
C1 C2 C3 C4 -1.1(7)
C5 C4 C3 O1 179.8(4)
C5 C4 C3 C2 0.7(7)
C7 N1 C11 C10 -1.2(7)
O3 N1 C11 C10 -178.4(4)
C9 C10 C11 N1 0.7(8)
C12 O4 C9 C10 -179.6(5)
C12 O4 C9 C8 1.9(8)
C11 C10 C9 O4 -178.8(5)
C11 C10 C9 C8 -0.1(8)
C7 C8 C9 O4 178.6(5)
C7 C8 C9 C10 0.1(7)
C11 N1 C7 C8 1.1(7)
O3 N1 C7 C8 178.3(4)
C9 C8 C7 N1 -0.6(7)
C5 N2 C1 C2 0.1(7)
O2 N2 C1 C2 178.9(4)
C3 C2 C1 N2 0.7(7)
